data_2001093
loop_
_publ_author_name
'Lu, K. L.'
'Lin, Y. C.'
'Cheng, M. C.'
'Wang, Y.'

_publ_section_title
;
 Structure of an aminodicarbonyldiiodo(triphenylphosphine)osmium
 complex
;
_journal_issue 1
_journal_name_full 'Acta Crystallographica Section C'
_journal_page_first 33
_journal_page_last 35
_journal_paper_doi 10.1107/S0108270191009149
_journal_volume 48
_journal_year 1992
_chemical_formula_moiety 'C3 H9 N1,C18 H15 P1,C2 I2 O2 Os1'
_chemical_formula_sum 'C23 H24 I2 N O2 Os P'
_chemical_formula_weight 821.4
_space_group_IT_number 14
_space_group_name_Hall '-P 2yn'
_space_group_name_H-M_alt 'P 1 21/n 1'
_symmetry_cell_setting monoclinic
_symmetry_space_group_name_Hall '-P 2yn'
_symmetry_space_group_name_H-M 'P 1 21/n 1'
_cell_angle_alpha 90
_cell_angle_beta 106.550(10)
_cell_angle_gamma 90
_cell_formula_units_Z 4
_cell_length_a 15.011(3)
_cell_length_b 11.316(4)
_cell_length_c 16.155(2)
_cell_volume 2630.5(11)
_diffrn_radiation_type Mo
_diffrn_radiation_wavelength 0.7107
_exptl_absorpt_coefficient_mu 7.25
_exptl_crystal_density_diffrn 2.07
_cod_data_source_file as0511.cif
_cod_data_source_block as0511a
_cod_depositor_comments
;
 Adding the _atom_site_type_symbol data item.

 Antanas Vaitkus,
 2017-08-14
;
_cod_original_cell_volume 2630.0(10)
_cod_original_formula_sum 'C23 H24 I2 N1 O2 Os1 P1'
_cod_database_code 2001093

loop_
_space_group_symop_id
_space_group_symop_operation_xyz
1 x,y,z
2 -x+1/2,y+1/2,-z+1/2
3 -x,-y,-z
4 x+1/2,-y+1/2,z+1/2

loop_
_atom_site_label
_atom_site_type_symbol
_atom_site_fract_x
_atom_site_fract_y
_atom_site_fract_z
Os Os .24164(7) .01855(9) .07497(5)
I1 I .13158(14) -.0278(2) -.08546(10)
I2 I .15982(16) -.16905(19) .12716(13)
P1 P .3052(4) .1811(6) .0206(3)
C1 C .3126(15) .037(2) .1864(13)
O1 O .3590(11) .0495(15) .2569(8)
C2 C .3236 .9182 .0585
O2 O .3814 .8464 .0586
N1 N .1279(13) .1197(14) .0903(10)
C3 C .1346(14) .1912(19) .1713(13)
C4 C .0620(17) .287(3) .1500(15)
C5 C .1214(18) .115(2) .2431(13)
C11 C .3266(15) .165(2) -.0837(12)
C12 C .3225(18) .264(2) -.1381(14)
C13 C .3435(18) .248(3) -.2151(14)
C14 C .367(2) .142(3) -.2396(16)
C15 C .366(2) .044(3) -.1906(15)
C16 C .3503(18) .059(2) -.1123(14)
C21 C .4178(14) .2308(19) .0908(13)
C22 C .4263(16) .267(2) .1748(13)
C23 C .5056(15) .313(2) .2243(14)
C24 C .5810(17) .315(3) .1933(16)
C25 C .5772(18) .283(3) .1136(17)
C26 C .4927(15) .246(3) .0587(13)
C31 C .2352(14) .314(2) .0070(12)
C32 C .2606(15) .414(2) .0499(13)
C33 C .2081(17) .509(3) .0357(12)
C34 C .124(2) .512(2) -.0202(15)
C35 C .0899(17) .417(3) -.0665(15)
C36 C .1457(18) .313(2) -.0524(14)
I' I .3650 .8500 .0580
NH1 H .1110 .1779 .0395
NH2 H .0793 .0487 .0819
H3 H .1966 .2327 .1934
H4A H -.0036 .2452 .1189
H4B H .0705 .3427 .1068
H4C H .0522 .3266 .2016
H5A H .1218 .1739 .2913
H5B H .0587 .0710 .2273
H5C H .1700 .0531 .2644
H12 H .3084 .3468 -.1165
H13 H .3335 .3183 -.2597
H14 H .3883 .1422 -.2902
H15 H .3721 -.0340 -.2214
H16 H .3613 -.0115 -.0676
H22 H .3701 .2643 .2014
H23 H .5137 .3416 .2873
H24 H .6444 .3373 .2361
H25 H .6389 .2983 .0922
H26 H .4886 .2234 -.0047
H32 H .3250 .4213 .0960
H33 H .2318 .5909 .0657
H34 H .0759 .5825 -.0320
H35 H .0245 .4060 -.1126
H36 H .1233 .2354 -.0917

loop_
_geom_bond_atom_site_label_1
_geom_bond_atom_site_label_2
_geom_bond_distance
Os I1 2.6984(19)
Os I2 2.705(3)
Os P1 2.354(7)
Os C1 1.82(2)
Os C2 1.749(18)
Os N1 2.128(19)
Os It 2.73(3)
P1 C11 1.81(2)
P1 C21 1.84(2)
P1 C31 1.81(3)
C1 O1 1.16(3)
C2 O2 1.19(3)
N1 C3 1.52(3)
N1 NH1 1.03(3)
N1 NH2 1.07(3)
C3 C4 1.51(4)
C3 C5 1.50(3)
C3 H3 1.01(3)
C4 H4A 1.08(4)
C4 H4B 0.97(4)
C4 H4C 0.99(4)
C5 H5A 1.02(3)
C5 H5B 1.03(4)
C5 H5C 1.00(4)
C11 C12 1.41(4)
C11 C16 1.37(4)
C12 C13 1.38(3)
C12 H12 1.05(4)
C13 C14 1.34(5)
C13 H13 1.06(4)
C14 C15 1.37(5)
C14 H14 0.96(4)
C15 C16 1.36(3)
C15 H15 1.02(4)
C16 H16 1.05(3)
C21 C22 1.39(3)
C21 C26 1.38(3)
C22 C23 1.34(3)
C22 H22 1.05(4)
C23 C24 1.36(4)
C23 H23 1.04(3)
C24 C25 1.33(4)
C24 H24 1.03(3)
C25 C26 1.39(3)
C25 H25 1.09(4)
C26 H26 1.04(3)
C31 C32 1.33(3)
C31 C36 1.41(3)
C32 C33 1.31(4)
C32 H32 1.04(3)
C33 C34 1.33(4)
C33 H33 1.06(4)
C34 C35 1.32(4)
C34 H34 1.06(4)
C35 C36 1.43(4)
C35 H35 1.06(3)
C36 H36 1.08(3)
